data_2310101
loop_
_publ_author_name
'Brown, B.E.'
'Beerntsen, D.J.'

_publ_section_title
;
 Refinement of an iron chromium boride with the Mn4 B structure
;
_journal_name_full 'Acta Crystallographica (1,1948-23,1967)'
_journal_page_first 448
_journal_page_last 450
_journal_paper_doi 10.1107/S0365110X64001001
_journal_volume 17
_journal_year 1964
_chemical_formula_sum 'B0.9 Cr0.9 Fe1.1'
_chemical_name_systematic 'Fe1.1 Cr0.9 B0.9'
_space_group_IT_number 70
_symmetry_space_group_name_Hall '-F 2uv 2vw'
_symmetry_space_group_name_H-M 'F d d d :2'
_cell_angle_alpha 90
_cell_angle_beta 90
_cell_angle_gamma 90
_cell_formula_units_Z 16
_cell_length_a 14.57
_cell_length_b 7.32
_cell_length_c 4.22
_cell_volume 450.073
_citation_journal_id_ASTM ACCRA9
_cod_data_source_file boron0-1_49.cif
_cod_data_source_block B0.9Cr0.9Fe1.1
_cod_original_cell_volume 450.0731
_cod_database_code 2310101

loop_
_symmetry_equiv_pos_as_xyz
x,y,z
-x+1/4,-y+1/4,z
x,-y+1/4,-z+1/4
-x+1/4,y,-z+1/4
-x,-y,-z
x-1/4,y-1/4,-z
-x,y-1/4,z-1/4
x-1/4,-y,z-1/4
x,y+1/2,z+1/2
-x+1/4,-y+3/4,z+1/2
x,-y+3/4,-z+3/4
-x+1/4,y+1/2,-z+3/4
-x,-y+1/2,-z+1/2
x-1/4,y+1/4,-z+1/2
-x,y+1/4,z+1/4
x-1/4,-y+1/2,z+1/4
x+1/2,y,z+1/2
-x+3/4,-y+1/4,z+1/2
x+1/2,-y+1/4,-z+3/4
-x+3/4,y,-z+3/4
-x+1/2,-y,-z+1/2
x+1/4,y-1/4,-z+1/2
-x+1/2,y-1/4,z+1/4
x+1/4,-y,z+1/4
x+1/2,y+1/2,z
-x+3/4,-y+3/4,z
x+1/2,-y+3/4,-z+1/4
-x+3/4,y+1/2,-z+1/4
-x+1/2,-y+1/2,-z
x+1/4,y+1/4,-z
-x+1/2,y+1/4,z-1/4
x+1/4,-y+1/2,z-1/4

loop_
_atom_site_label
_atom_site_type_symbol
_atom_site_fract_x
_atom_site_fract_y
_atom_site_fract_z
_atom_site_occupancy
_atom_site_U_iso_or_equiv
Fe1 Fe 0.207 0.125 0.125 0.55 0.0
Cr2 Cr 0.125 0.4571 0.125 0.45 0.0
Fe2 Fe 0.125 0.4571 0.125 0.55 0.0
B1 B 0.5 0.125 0.125 0.9 0.0
Cr1 Cr 0.207 0.125 0.125 0.45 0.0
